data_1100862
loop_
_publ_author_name
'de Fr\'emont, Pierre'
'Scott, Natalie M.'
'Stevens, Edwin D.'
'Nolan, Steven P.'

_publ_section_title
;
 Synthesis and Structural Characterization of <i>N</i> -Heterocyclic
 Carbene Gold(I) Complexes
;
_journal_issue 10
_journal_name_full Organometallics
_journal_page_first 2411
_journal_page_last 2418
_journal_paper_doi 10.1021/om050111c
_journal_volume 24
_journal_year 2005
_chemical_formula_sum 'C11 H20 Au Cl N2'
_chemical_formula_weight 412.71
_space_group_IT_number 96
_symmetry_cell_setting tetragonal
_symmetry_space_group_name_Hall 'P 4nw 2abw'
_symmetry_space_group_name_H-M 'P 43 21 2'
_atom_sites_solution_hydrogens geom
_atom_sites_solution_primary direct
_atom_sites_solution_secondary difmap
_cell_angle_alpha 90.00
_cell_angle_beta 90.00
_cell_angle_gamma 90.00
_cell_formula_units_Z 4
_cell_length_a 8.0840(3)
_cell_length_b 8.0840(3)
_cell_length_c 20.6310(15)
_cell_measurement_reflns_used 19915
_cell_measurement_temperature 150(2)
_cell_measurement_theta_max 34.785
_cell_measurement_theta_min 2.520
_cell_volume 1348.26(12)
_diffrn_ambient_temperature 150(2)
_diffrn_detector_area_resol_mean ?
_diffrn_measured_fraction_theta_full 0.998
_diffrn_measured_fraction_theta_max 0.998
_diffrn_measurement_device_type 'CCD area detector'
_diffrn_measurement_method 'phi and omega scans'
_diffrn_radiation_monochromator graphite
_diffrn_radiation_source 'fine-focus sealed tube'
_diffrn_radiation_type MoK\a
_diffrn_radiation_wavelength 0.71073
_diffrn_reflns_av_R_equivalents 0.0463
_diffrn_reflns_av_sigmaI/netI 0.0234
_diffrn_reflns_limit_h_max 8
_diffrn_reflns_limit_h_min -8
_diffrn_reflns_limit_k_max 8
_diffrn_reflns_limit_k_min -8
_diffrn_reflns_limit_l_max 22
_diffrn_reflns_limit_l_min -22
_diffrn_reflns_number 8694
_diffrn_reflns_theta_full 22.49
_diffrn_reflns_theta_max 22.49
_diffrn_reflns_theta_min 2.71
_diffrn_standards_decay_% ?
_diffrn_standards_interval_count ?
_diffrn_standards_interval_time ?
_diffrn_standards_number ?
_exptl_absorpt_coefficient_mu 11.083
_exptl_absorpt_correction_T_max 1.000000
_exptl_absorpt_correction_T_min 0.392856
_exptl_absorpt_correction_type empirical
_exptl_absorpt_process_details ?
_exptl_crystal_colour colorless
_exptl_crystal_density_diffrn 2.033
_exptl_crystal_density_meas 0
_exptl_crystal_density_method 'not measured'
_exptl_crystal_description plate
_exptl_crystal_F_000 784
_exptl_crystal_size_max 0.4
_exptl_crystal_size_mid 0.4
_exptl_crystal_size_min 0.1
_refine_diff_density_max 1.189
_refine_diff_density_min -0.851
_refine_diff_density_rms 0.124
_refine_ls_abs_structure_details 'Flack H D (1983), Acta Cryst. A39, 876-881'
_refine_ls_abs_structure_Flack 0.06(2)
_refine_ls_extinction_coef ?
_refine_ls_extinction_method none
_refine_ls_goodness_of_fit_ref 1.155
_refine_ls_hydrogen_treatment mixed
_refine_ls_matrix_type full
_refine_ls_number_parameters 110
_refine_ls_number_reflns 889
_refine_ls_number_restraints 53
_refine_ls_restrained_S_all 1.123
_refine_ls_R_factor_all 0.0206
_refine_ls_R_factor_gt 0.0201
_refine_ls_shift/su_max 0.060
_refine_ls_shift/su_mean 0.006
_refine_ls_structure_factor_coef Fsqd
_refine_ls_weighting_details 'calc w=1/[\s^2^(Fo^2^)+(0.0139P)^2^+8.4025P] where P=(Fo^2^+2Fc^2^)/3'
_refine_ls_weighting_scheme calc
_refine_ls_wR_factor_gt 0.0494
_refine_ls_wR_factor_ref 0.0497
_reflns_number_gt 878
_reflns_number_total 889
_reflns_threshold_expression >2sigma(I)
_cod_depositor_comments
;
The following automatic conversions were performed:
'_symmetry_cell_setting' value 'Tetragonal' changed to 'tetragonal'
according to '/home/saulius/struct/CIF-dictionaries/cif_core.dic'
dictionary named 'cif_core.dic' version 2.4.1 from 2010-06-29.

Automatic conversion script
Id: cif_fix_enum 1527 2010-12-29 10:47:43Z saulius 
;
_cod_original_sg_symbol_H-M P4(3)2(1)2
_cod_database_code 1100862

loop_
_symmetry_equiv_pos_as_xyz
'x, y, z'
'-x, -y, z+1/2'
'-y+1/2, x+1/2, z+3/4'
'y+1/2, -x+1/2, z+1/4'
'-x+1/2, y+1/2, -z+3/4'
'x+1/2, -y+1/2, -z+1/4'
'y, x, -z'
'-y, -x, -z+1/2'

loop_
_atom_site_label
_atom_site_type_symbol
_atom_site_fract_x
_atom_site_fract_y
_atom_site_fract_z
_atom_site_U_iso_or_equiv
_atom_site_adp_type
_atom_site_occupancy
_atom_site_symmetry_multiplicity
_atom_site_calc_flag
_atom_site_refinement_flags
_atom_site_disorder_assembly
_atom_site_disorder_group
Au1 Au 0.10776(3) 0.10776(3) 0.0000 0.01354(14) Uani 1 2 d SU . .
Cl1 Cl -0.0916(2) -0.0916(2) 0.0000 0.0204(5) Uani 1 2 d SU . .
C1 C 0.2823(8) 0.2823(8) 0.0000 0.0145(18) Uani 1 2 d SU . .
N1 N 0.2952(8) 0.4120(8) 0.0408(3) 0.0166(13) Uani 1 1 d U . .
C2 C 0.4346(9) 0.5059(9) 0.0257(3) 0.0217(18) Uani 1 1 d U . .
C3 C 0.4816(14) 0.6608(11) 0.0618(4) 0.032(2) Uani 1 1 d U . .
H3A H 0.606(16) 0.685(13) 0.051(5) 0.07(4) Uiso 1 1 d . . .
H3B H 0.488(14) 0.629(13) 0.110(6) 0.07(4) Uiso 1 1 d . . .
H3C H 0.373(12) 0.748(11) 0.059(4) 0.05(3) Uiso 1 1 d . . .
C4 C 0.1780(11) 0.4526(9) 0.0941(3) 0.0223(17) Uani 1 1 d U . .
H4 H 0.231(9) 0.544(10) 0.114(3) 0.010(18) Uiso 1 1 d . . .
C5 C 0.1651(12) 0.3105(12) 0.1430(4) 0.0246(19) Uani 1 1 d U . .
H5A H 0.127(9) 0.214(10) 0.124(4) 0.01(2) Uiso 1 1 d . . .
H5B H 0.099(13) 0.345(12) 0.177(5) 0.05(3) Uiso 1 1 d . . .
H5C H 0.264(11) 0.280(10) 0.157(4) 0.02(2) Uiso 1 1 d . . .
C6 C 0.0121(12) 0.5001(12) 0.0670(5) 0.032(2) Uani 1 1 d U . .
H6A H 0.030(9) 0.587(11) 0.049(3) 0.01(2) Uiso 1 1 d . . .
H6B H -0.087(11) 0.513(11) 0.101(4) 0.04(2) Uiso 1 1 d . . .
H6C H -0.046(11) 0.415(13) 0.048(4) 0.03(3) Uiso 1 1 d . . .

loop_
_atom_site_aniso_label
_atom_site_aniso_U_11
_atom_site_aniso_U_22
_atom_site_aniso_U_33
_atom_site_aniso_U_23
_atom_site_aniso_U_13
_atom_site_aniso_U_12
Au1 0.01557(16) 0.01557(16) 0.00949(19) -0.00243(16) 0.00243(16) -0.00103(17)
Cl1 0.0192(8) 0.0192(8) 0.0228(12) 0.0043(11) -0.0043(11) -0.0027(11)
C1 0.020(3) 0.020(3) 0.003(4) -0.004(3) 0.004(3) -0.003(3)
N1 0.026(3) 0.016(3) 0.007(3) -0.002(2) 0.002(2) -0.005(2)
C2 0.030(4) 0.024(4) 0.011(3) 0.002(3) -0.005(3) -0.011(3)
C3 0.054(6) 0.028(5) 0.014(4) 0.002(3) 0.001(4) -0.018(5)
C4 0.040(4) 0.016(4) 0.010(3) -0.008(3) 0.005(3) -0.004(3)
C5 0.029(5) 0.034(5) 0.012(4) 0.003(3) 0.004(4) -0.002(4)
C6 0.042(5) 0.014(5) 0.038(5) 0.005(4) 0.008(4) 0.007(4)

loop_
_atom_type_symbol
_atom_type_description
_atom_type_scat_dispersion_real
_atom_type_scat_dispersion_imag
_atom_type_scat_source
C C 0.0033 0.0016 'International Tables Vol C Tables 4.2.6.8 and 6.1.1.4'
H H 0.0000 0.0000 'International Tables Vol C Tables 4.2.6.8 and 6.1.1.4'
N N 0.0061 0.0033 'International Tables Vol C Tables 4.2.6.8 and 6.1.1.4'
Cl Cl 0.1484 0.1585 'International Tables Vol C Tables 4.2.6.8 and 6.1.1.4'
Au Au -2.0133 8.8022 'International Tables Vol C Tables 4.2.6.8 and 6.1.1.4'

loop_
_geom_angle_atom_site_label_1
_geom_angle_atom_site_label_2
_geom_angle_atom_site_label_3
_geom_angle
_geom_angle_site_symmetry_1
_geom_angle_site_symmetry_3
_geom_angle_publ_flag
C1 Au1 Cl1 180.0 . . ?
N1 C1 N1 105.6(8) . 7 ?
N1 C1 Au1 127.2(4) . . ?
N1 C1 Au1 127.2(4) 7 . ?
C1 N1 C2 110.3(6) . . ?
C1 N1 C4 125.7(6) . . ?
C2 N1 C4 124.0(6) . . ?
C2 C2 N1 106.9(4) 7 . ?
C2 C2 C3 129.9(5) 7 . ?
N1 C2 C3 123.1(7) . . ?
N1 C4 C6 110.4(6) . . ?
N1 C4 C5 111.4(7) . . ?
C6 C4 C5 112.1(8) . . ?

loop_
_geom_bond_atom_site_label_1
_geom_bond_atom_site_label_2
_geom_bond_distance
_geom_bond_site_symmetry_2
_geom_bond_publ_flag
Au1 C1 1.995(9) . ?
Au1 Cl1 2.279(2) . ?
C1 N1 1.348(9) . ?
C1 N1 1.348(9) 7 ?
N1 C2 1.393(9) . ?
N1 C4 1.489(10) . ?
C2 C2 1.337(15) 7 ?
C2 C3 1.506(11) . ?
C4 C6 1.503(12) . ?
C4 C5 1.532(11) . ?
